data_7023832
loop_
_publ_author_name
'Xue, Fei'
'Zhao, Jin'
'Hor, T. S. Andy'

_publ_section_title
;
 Cross-coupling of alkyl halides with aryl or alkyl Grignards catalyzed by
 dinuclear Ni(II) complexes containing functionalized tripodal
 amine-pyrazolyl ligands.
;
_journal_issue 14
_journal_name_full 'Dalton transactions (Cambridge, England : 2003)'
_journal_page_first 5150
_journal_page_last 5158
_journal_paper_doi 10.1039/c3dt32111h
_journal_volume 42
_journal_year 2013
_chemical_formula_sum 'C38 H54 Cl8 N10 Ni2 S2'
_chemical_formula_weight 1116.05
_chemical_name_systematic
;
?
;
_space_group_IT_number 14
_symmetry_cell_setting monoclinic
_symmetry_space_group_name_Hall '-P 2ybc'
_symmetry_space_group_name_H-M 'P 1 21/c 1'
_atom_sites_solution_hydrogens geom
_atom_sites_solution_primary direct
_atom_sites_solution_secondary difmap
_audit_creation_method SHELXL-97
_cell_angle_alpha 90.00
_cell_angle_beta 95.788(4)
_cell_angle_gamma 90.00
_cell_formula_units_Z 2
_cell_length_a 11.1367(16)
_cell_length_b 14.948(2)
_cell_length_c 14.731(2)
_cell_measurement_reflns_used 776
_cell_measurement_temperature 293(2)
_cell_measurement_theta_max 24.42
_cell_measurement_theta_min 3.06
_cell_volume 2439.8(6)
_computing_cell_refinement 'Bruker SMART'
_computing_data_collection 'Bruker SMART'
_computing_data_reduction 'Bruker SAINT'
_computing_molecular_graphics 'Bruker SHELXTL'
_computing_publication_material 'Bruker SHELXTL'
_computing_structure_refinement 'SHELXL-97 (Sheldrick, 1997)'
_computing_structure_solution 'SHELXS-97 (Sheldrick, 1990)'
_diffrn_ambient_temperature 293(2)
_diffrn_measured_fraction_theta_full 0.998
_diffrn_measured_fraction_theta_max 0.998
_diffrn_measurement_device_type 'CCD area detector'
_diffrn_measurement_method 'phi and omega scans'
_diffrn_radiation_monochromator graphite
_diffrn_radiation_source 'fine-focus sealed tube'
_diffrn_radiation_type MoK\a
_diffrn_radiation_wavelength 0.71073
_diffrn_reflns_av_R_equivalents 0.0532
_diffrn_reflns_av_sigmaI/netI 0.0613
_diffrn_reflns_limit_h_max 14
_diffrn_reflns_limit_h_min -14
_diffrn_reflns_limit_k_max 13
_diffrn_reflns_limit_k_min -19
_diffrn_reflns_limit_l_max 19
_diffrn_reflns_limit_l_min -18
_diffrn_reflns_number 17146
_diffrn_reflns_theta_full 27.50
_diffrn_reflns_theta_max 27.50
_diffrn_reflns_theta_min 1.84
_exptl_absorpt_coefficient_mu 1.336
_exptl_absorpt_correction_T_max 0.8562
_exptl_absorpt_correction_T_min 0.7061
_exptl_absorpt_correction_type multi-scan
_exptl_absorpt_process_details 'Sadabs, (Sheldrick 2001)'
_exptl_crystal_colour Green
_exptl_crystal_density_diffrn 1.519
_exptl_crystal_density_meas ?
_exptl_crystal_density_method 'not measured'
_exptl_crystal_description Block
_exptl_crystal_F_000 1152
_exptl_crystal_size_max 0.28
_exptl_crystal_size_mid 0.16
_exptl_crystal_size_min 0.12
_refine_diff_density_max 0.668
_refine_diff_density_min -0.637
_refine_diff_density_rms 0.107
_refine_ls_extinction_method none
_refine_ls_goodness_of_fit_ref 1.051
_refine_ls_hydrogen_treatment constr
_refine_ls_matrix_type full
_refine_ls_number_parameters 321
_refine_ls_number_reflns 5592
_refine_ls_number_restraints 84
_refine_ls_restrained_S_all 1.056
_refine_ls_R_factor_all 0.0751
_refine_ls_R_factor_gt 0.0549
_refine_ls_shift/su_max 0.000
_refine_ls_shift/su_mean 0.000
_refine_ls_structure_factor_coef Fsqd
_refine_ls_weighting_details 'calc w=1/[\s^2^(Fo^2^)+(0.0538P)^2^+2.6088P] where P=(Fo^2^+2Fc^2^)/3'
_refine_ls_weighting_scheme calc
_refine_ls_wR_factor_gt 0.1198
_refine_ls_wR_factor_ref 0.1304
_reflns_number_gt 4300
_reflns_number_total 5592
_reflns_threshold_expression >2sigma(I)
_cod_data_source_file c3dt32111h.txt
_cod_data_source_block a277
_cod_depositor_comments
;
The following automatic conversions were performed:

'_symmetry_cell_setting' value 'Monoclinic' changed to 'monoclinic'
according to /home/saulius/struct/CIF-dictionaries/cif_core.dic
dictionary named 'cif_core.dic' version 2.4.2 from
2011-04-26.

'_exptl_absorpt_correction_type' value 'Multi-scan'
changed to 'multi-scan' according to
/home/saulius/struct/CIF-dictionaries/cif_core.dic dictionary named
'cif_core.dic' version 2.4.2 from 2011-04-26.

Automatic conversion script
Id: cif_fix_values 1891 2012-01-12 08:04:46Z andrius 

The following automatic conversions were performed:

'_exptl_crystal_density_meas' value 'Not Measured' was changed to '?'
- the value is perceived as not measured.

Automatic conversion script
Id: cif_fix_values 3008 2015-01-20 13:52:24Z robertas 
;
_cod_original_cell_volume 2439.9(6)
_cod_original_sg_symbol_H-M P2(1)/c
_cod_database_code 7023832

loop_
_symmetry_equiv_pos_as_xyz
'x, y, z'
'-x, y+1/2, -z+1/2'
'-x, -y, -z'
'x, -y-1/2, z-1/2'

loop_
_atom_site_label
_atom_site_type_symbol
_atom_site_fract_x
_atom_site_fract_y
_atom_site_fract_z
_atom_site_U_iso_or_equiv
_atom_site_adp_type
_atom_site_occupancy
_atom_site_symmetry_multiplicity
_atom_site_calc_flag
_atom_site_refinement_flags
_atom_site_disorder_assembly
_atom_site_disorder_group
Ni1 Ni 0.52460(4) 0.50804(3) 0.38132(3) 0.01434(13) Uani 1 1 d . . .
Cl1 Cl 0.54432(8) 0.39660(5) 0.26777(5) 0.0202(2) Uani 1 1 d . . .
Cl2 Cl 0.49626(8) 0.60837(5) 0.50994(5) 0.01877(19) Uani 1 1 d . . .
N1 N 0.3469(2) 0.53180(18) 0.33135(19) 0.0162(6) Uani 1 1 d . . .
N2 N 0.3342(3) 0.61151(18) 0.28555(19) 0.0183(6) Uani 1 1 d . . .
N3 N 0.5464(2) 0.62860(18) 0.29479(18) 0.0155(6) Uani 1 1 d . . .
N4 N 0.7083(3) 0.52941(18) 0.40188(19) 0.0167(6) Uani 1 1 d . . .
N5 N 0.7411(3) 0.61105(18) 0.37089(19) 0.0185(6) Uani 1 1 d . . .
C1 C 0.2398(3) 0.4918(2) 0.3169(2) 0.0190(7) Uani 1 1 d . . .
C2 C 0.1590(3) 0.5465(2) 0.2628(2) 0.0223(8) Uani 1 1 d . . .
H2 H 0.0788 0.5338 0.2435 0.027 Uiso 1 1 calc R . .
C3 C 0.2214(3) 0.6226(2) 0.2440(2) 0.0215(8) Uani 1 1 d . . .
C4 C 0.2192(3) 0.4003(2) 0.3535(3) 0.0237(8) Uani 1 1 d . . .
H4A H 0.2945 0.3761 0.3802 0.036 Uiso 1 1 calc R . .
H4B H 0.1864 0.3622 0.3048 0.036 Uiso 1 1 calc R . .
H4C H 0.1636 0.4040 0.3991 0.036 Uiso 1 1 calc R . .
C5 C 0.1836(3) 0.7036(3) 0.1903(3) 0.0287(9) Uani 1 1 d . . .
H5A H 0.1846 0.7544 0.2303 0.043 Uiso 1 1 calc R . .
H5B H 0.1035 0.6952 0.1610 0.043 Uiso 1 1 calc R . .
H5C H 0.2383 0.7138 0.1450 0.043 Uiso 1 1 calc R . .
C6 C 0.4322(3) 0.6764(2) 0.2969(2) 0.0194(7) Uani 1 1 d . . .
H6A H 0.4310 0.7075 0.3546 0.023 Uiso 1 1 calc R . .
H6B H 0.4230 0.7202 0.2481 0.023 Uiso 1 1 calc R . .
C7 C 0.8111(3) 0.4848(2) 0.4222(2) 0.0201(7) Uani 1 1 d . . .
C8 C 0.9094(3) 0.5383(2) 0.4042(2) 0.0211(7) Uani 1 1 d . . .
H8 H 0.9905 0.5226 0.4129 0.025 Uiso 1 1 calc R . .
C9 C 0.8626(3) 0.6181(2) 0.3713(2) 0.0192(7) Uani 1 1 d . . .
C10 C 0.8108(3) 0.3917(2) 0.4583(2) 0.0229(8) Uani 1 1 d . . .
H10A H 0.8038 0.3932 0.5227 0.034 Uiso 1 1 calc R . .
H10B H 0.8846 0.3623 0.4473 0.034 Uiso 1 1 calc R . .
H10C H 0.7436 0.3594 0.4281 0.034 Uiso 1 1 calc R . .
C11 C 0.9240(3) 0.7004(3) 0.3409(3) 0.0296(9) Uani 1 1 d . . .
H11A H 0.9002 0.7107 0.2773 0.044 Uiso 1 1 calc R . .
H11B H 1.0099 0.6924 0.3503 0.044 Uiso 1 1 calc R . .
H11C H 0.9013 0.7509 0.3757 0.044 Uiso 1 1 calc R . .
C12 C 0.6469(3) 0.6764(2) 0.3453(2) 0.0186(7) Uani 1 1 d . . .
H12A H 0.6770 0.7227 0.3074 0.022 Uiso 1 1 calc R . .
H12B H 0.6204 0.7042 0.3994 0.022 Uiso 1 1 calc R . .
C13 C 0.5735(3) 0.6038(2) 0.2011(2) 0.0183(7) Uani 1 1 d . B .
H13A H 0.5103 0.5641 0.1749 0.022 Uiso 1 1 calc R . .
H13B H 0.6485 0.5703 0.2059 0.022 Uiso 1 1 calc R . .
C14 C 0.5847(4) 0.6818(2) 0.1346(2) 0.0325(10) Uani 1 1 d D . .
H14A H 0.5052 0.7055 0.1152 0.039 Uiso 1 1 calc R A 1
H14B H 0.6324 0.7293 0.1652 0.039 Uiso 1 1 calc R A 1
S1 S 0.8018(3) 0.6515(2) 0.0639(3) 0.0333(8) Uani 0.509(5) 1 d PDU B 1
C15 C 0.6441(11) 0.6506(17) 0.0521(9) 0.023(6) Uani 0.509(5) 1 d PDU B 1
C16 C 0.6096(10) 0.6111(9) -0.0281(8) 0.032(4) Uani 0.509(5) 1 d PDU B 1
H16 H 0.5290 0.6013 -0.0488 0.039 Uiso 0.509(5) 1 calc PR B 1
C17 C 0.7066(10) 0.5854(10) -0.0793(8) 0.022(3) Uani 0.509(5) 1 d PDU B 1
H17 H 0.6954 0.5611 -0.1377 0.027 Uiso 0.509(5) 1 calc PR B 1
C18 C 0.8165(11) 0.6002(10) -0.0335(8) 0.030(3) Uani 0.509(5) 1 d PDU B 1
H18 H 0.8896 0.5838 -0.0540 0.036 Uiso 0.509(5) 1 calc PR B 1
S1A S 0.5672(3) 0.61352(19) -0.03827(18) 0.0225(7) Uani 0.491(5) 1 d PDU B 2
C15A C 0.6557(11) 0.6499(17) 0.0582(9) 0.021(6) Uani 0.491(5) 1 d PDU B 2
C16A C 0.7735(13) 0.6426(11) 0.0449(10) 0.045(6) Uani 0.491(5) 1 d PDU B 2
H16A H 0.8370 0.6597 0.0872 0.054 Uiso 0.491(5) 1 calc PR B 2
C17A C 0.7880(11) 0.6049(10) -0.0431(8) 0.026(3) Uani 0.491(5) 1 d PDU B 2
H17A H 0.8631 0.5956 -0.0640 0.031 Uiso 0.491(5) 1 calc PR B 2
C18A C 0.6819(10) 0.5839(10) -0.0933(9) 0.021(3) Uani 0.491(5) 1 d PDU B 2
H18A H 0.6756 0.5568 -0.1504 0.026 Uiso 0.491(5) 1 calc PR B 2
C1S C 0.7533(4) 0.4098(3) 0.1065(3) 0.0320(9) Uani 1 1 d . . .
H1S1 H 0.6903 0.4147 0.1471 0.038 Uiso 1 1 calc R . .
H1S2 H 0.7408 0.4563 0.0606 0.038 Uiso 1 1 calc R . .
Cl1A Cl 0.74556(11) 0.30434(7) 0.05346(7) 0.0409(3) Uani 1 1 d . . .
Cl1B Cl 0.89633(13) 0.42411(10) 0.16945(11) 0.0664(4) Uani 1 1 d . . .

loop_
_atom_site_aniso_label
_atom_site_aniso_U_11
_atom_site_aniso_U_22
_atom_site_aniso_U_33
_atom_site_aniso_U_23
_atom_site_aniso_U_13
_atom_site_aniso_U_12
Ni1 0.0206(2) 0.0095(2) 0.0143(2) 0.00023(16) 0.00855(17) -0.00012(17)
Cl1 0.0320(5) 0.0133(4) 0.0171(4) -0.0014(3) 0.0109(3) 0.0010(3)
Cl2 0.0301(4) 0.0119(4) 0.0161(4) 0.0000(3) 0.0114(3) -0.0011(3)
N1 0.0217(15) 0.0115(14) 0.0166(14) 0.0011(11) 0.0081(12) 0.0023(11)
N2 0.0246(15) 0.0124(14) 0.0194(15) 0.0036(11) 0.0099(12) 0.0017(12)
N3 0.0206(14) 0.0125(14) 0.0149(14) -0.0014(11) 0.0097(11) 0.0007(11)
N4 0.0220(15) 0.0132(14) 0.0157(14) -0.0003(11) 0.0063(12) -0.0029(12)
N5 0.0233(15) 0.0122(14) 0.0211(15) 0.0012(11) 0.0073(12) -0.0029(12)
C1 0.0216(17) 0.0190(18) 0.0178(17) -0.0046(13) 0.0086(14) -0.0014(14)
C2 0.0183(18) 0.027(2) 0.0222(18) -0.0008(15) 0.0054(14) 0.0002(15)
C3 0.0217(18) 0.0269(19) 0.0167(17) -0.0003(14) 0.0061(14) 0.0035(15)
C4 0.0243(19) 0.0187(19) 0.028(2) -0.0021(15) 0.0035(15) -0.0033(15)
C5 0.029(2) 0.032(2) 0.025(2) 0.0092(16) 0.0027(16) 0.0049(17)
C6 0.0270(19) 0.0124(16) 0.0205(17) 0.0032(13) 0.0104(15) 0.0006(14)
C7 0.0258(19) 0.0189(18) 0.0167(17) -0.0026(13) 0.0070(14) 0.0009(15)
C8 0.0182(17) 0.0247(19) 0.0209(18) -0.0028(14) 0.0054(14) 0.0018(15)
C9 0.0160(17) 0.0242(19) 0.0184(17) -0.0033(14) 0.0069(14) -0.0026(14)
C10 0.0278(19) 0.0171(18) 0.0245(19) 0.0006(14) 0.0051(15) 0.0044(15)
C11 0.028(2) 0.023(2) 0.039(2) 0.0037(17) 0.0095(17) -0.0078(16)
C12 0.0246(18) 0.0109(16) 0.0220(17) 0.0013(13) 0.0100(14) -0.0003(14)
C13 0.0252(18) 0.0150(17) 0.0161(16) 0.0002(13) 0.0087(14) 0.0008(14)
C14 0.059(3) 0.0183(19) 0.024(2) 0.0022(15) 0.0231(19) 0.0010(18)
S1 0.0368(15) 0.0354(13) 0.0307(14) -0.0047(11) 0.0179(13) -0.0085(11)
C15 0.026(6) 0.022(6) 0.023(6) 0.002(2) 0.006(2) 0.000(2)
C16 0.031(5) 0.033(4) 0.034(4) 0.004(2) 0.009(3) 0.000(3)
C17 0.026(4) 0.024(4) 0.017(4) -0.001(2) 0.002(3) -0.001(3)
C18 0.028(4) 0.032(4) 0.030(4) 0.004(2) 0.009(3) 0.001(3)
S1A 0.0271(16) 0.0214(11) 0.0203(11) -0.0018(8) 0.0093(10) -0.0015(10)
C15A 0.025(6) 0.018(6) 0.019(6) 0.0022(19) 0.005(2) 0.000(2)
C16A 0.049(6) 0.045(6) 0.042(6) -0.002(3) 0.002(3) -0.003(3)
C17A 0.022(4) 0.029(4) 0.027(4) 0.004(2) 0.008(3) 0.003(3)
C18A 0.025(4) 0.020(4) 0.020(4) -0.001(2) 0.004(3) -0.003(3)
C1S 0.039(2) 0.022(2) 0.038(2) -0.0021(17) 0.0163(19) -0.0022(17)
Cl1A 0.0573(7) 0.0298(6) 0.0377(6) -0.0100(4) 0.0149(5) -0.0060(5)
Cl1B 0.0529(8) 0.0670(9) 0.0767(10) -0.0114(8) -0.0059(7) -0.0226(7)

loop_
_atom_type_symbol
_atom_type_description
_atom_type_scat_dispersion_real
_atom_type_scat_dispersion_imag
_atom_type_scat_source
C C 0.0033 0.0016 'International Tables Vol C Tables 4.2.6.8 and 6.1.1.4'
H H 0.0000 0.0000 'International Tables Vol C Tables 4.2.6.8 and 6.1.1.4'
N N 0.0061 0.0033 'International Tables Vol C Tables 4.2.6.8 and 6.1.1.4'
S S 0.1246 0.1234 'International Tables Vol C Tables 4.2.6.8 and 6.1.1.4'
Cl Cl 0.1484 0.1585 'International Tables Vol C Tables 4.2.6.8 and 6.1.1.4'
Ni Ni 0.3393 1.1124 'International Tables Vol C Tables 4.2.6.8 and 6.1.1.4'

loop_
_geom_angle_atom_site_label_1
_geom_angle_atom_site_label_2
_geom_angle_atom_site_label_3
_geom_angle
_geom_angle_site_symmetry_1
_geom_angle_site_symmetry_3
N4 Ni1 N1 157.45(11) . .
N4 Ni1 N3 78.20(11) . .
N1 Ni1 N3 79.28(10) . .
N4 Ni1 Cl1 92.92(8) . .
N1 Ni1 Cl1 91.30(8) . .
N3 Ni1 Cl1 98.06(7) . .
N4 Ni1 Cl2 100.15(8) . 3_666
N1 Ni1 Cl2 102.06(8) . 3_666
N3 Ni1 Cl2 172.75(7) . 3_666
Cl1 Ni1 Cl2 89.06(3) . 3_666
N4 Ni1 Cl2 89.71(8) . .
N1 Ni1 Cl2 88.68(8) . .
N3 Ni1 Cl2 88.71(7) . .
Cl1 Ni1 Cl2 173.12(3) . .
Cl2 Ni1 Cl2 84.22(3) 3_666 .
Ni1 Cl2 Ni1 95.78(3) 3_666 .
C1 N1 N2 105.4(3) . .
C1 N1 Ni1 142.0(2) . .
N2 N1 Ni1 111.8(2) . .
C3 N2 N1 112.1(3) . .
C3 N2 C6 128.5(3) . .
N1 N2 C6 118.9(3) . .
C6 N3 C12 111.8(3) . .
C6 N3 C13 113.5(3) . .
C12 N3 C13 112.1(3) . .
C6 N3 Ni1 103.71(19) . .
C12 N3 Ni1 103.00(19) . .
C13 N3 Ni1 111.82(19) . .
C7 N4 N5 105.6(3) . .
C7 N4 Ni1 140.6(2) . .
N5 N4 Ni1 112.6(2) . .
C9 N5 N4 111.6(3) . .
C9 N5 C12 129.9(3) . .
N4 N5 C12 118.5(3) . .
N1 C1 C2 110.0(3) . .
N1 C1 C4 121.3(3) . .
C2 C1 C4 128.6(3) . .
C3 C2 C1 106.7(3) . .
N2 C3 C2 105.8(3) . .
N2 C3 C5 122.9(3) . .
C2 C3 C5 131.3(3) . .
N2 C6 N3 108.4(3) . .
N4 C7 C8 110.0(3) . .
N4 C7 C10 121.0(3) . .
C8 C7 C10 129.0(3) . .
C9 C8 C7 106.7(3) . .
N5 C9 C8 106.1(3) . .
N5 C9 C11 123.2(3) . .
C8 C9 C11 130.7(3) . .
N5 C12 N3 107.3(3) . .
N3 C13 C14 116.0(3) . .
C15 C14 C15A 5.7(10) . .
C15 C14 C13 110.4(11) . .
C15A C14 C13 108.4(10) . .
C18 S1 C15 95.6(5) . .
C16 C15 C14 137.1(11) . .
C16 C15 S1 106.6(6) . .
C14 C15 S1 115.7(8) . .
C15 C16 C17 114.7(10) . .
C18 C17 C16 112.7(11) . .
C17 C18 S1 110.2(9) . .
C18A S1A C15A 94.7(5) . .
C16A C15A C14 136.1(11) . .
C16A C15A S1A 109.6(7) . .
C14 C15A S1A 114.3(8) . .
C15A C16A C17A 111.2(11) . .
C18A C17A C16A 114.1(11) . .
C17A C18A S1A 110.2(9) . .
Cl1A C1S Cl1B 110.0(2) . .

loop_
_geom_bond_atom_site_label_1
_geom_bond_atom_site_label_2
_geom_bond_distance
_geom_bond_site_symmetry_2
Ni1 N4 2.063(3) .
Ni1 N1 2.071(3) .
Ni1 N3 2.235(3) .
Ni1 Cl1 2.3865(9) .
Ni1 Cl2 2.3923(9) 3_666
Ni1 Cl2 2.4617(9) .
Cl2 Ni1 2.3922(9) 3_666
N1 C1 1.331(4) .
N1 N2 1.370(4) .
N2 C3 1.350(4) .
N2 C6 1.457(4) .
N3 C6 1.461(4) .
N3 C12 1.466(4) .
N3 C13 1.489(4) .
N4 C7 1.332(4) .
N4 N5 1.366(4) .
N5 C9 1.357(4) .
N5 C12 1.455(4) .
C1 C2 1.403(5) .
C1 C4 1.497(5) .
C2 C3 1.376(5) .
C3 C5 1.484(5) .
C7 C8 1.402(5) .
C7 C10 1.491(5) .
C8 C9 1.371(5) .
C9 C11 1.498(5) .
C13 C14 1.536(5) .
C14 C15 1.514(5) .
C14 C15A 1.516(5) .
S1 C18 1.648(11) .
S1 C15 1.748(12) .
C15 C16 1.342(13) .
C16 C17 1.431(13) .
C17 C18 1.355(13) .
S1A C18A 1.641(11) .
S1A C15A 1.733(13) .
C15A C16A 1.350(14) .
C16A C17A 1.437(14) .
C17A C18A 1.365(13) .
C1S Cl1A 1.757(4) .
C1S Cl1B 1.773(4) .
